data_2202429
loop_
_publ_author_name
' Philip J Cox'
' Marion T. Murphy '

_publ_section_title
;
 Disordered 4-hydroxyisophthalic acid
;
_journal_issue 8
_journal_name_full 'Acta Crystallographica Section E'
_journal_page_first o1108
_journal_page_last o1110
_journal_paper_doi 10.1107/S1600536803014740
_journal_volume 59
_journal_year 2003
_chemical_formula_iupac 'C8 H6 O5'
_chemical_formula_moiety 'C8 H6 O5'
_chemical_formula_sum 'C8 H6 O5'
_chemical_formula_weight 182.13
_space_group_IT_number 11
_symmetry_cell_setting monoclinic
_symmetry_space_group_name_Hall '-P 2yb'
_symmetry_space_group_name_H-M 'P 1 21/m 1'
_audit_creation_method 'WinGX routine CIF_UPDATE'
_cell_angle_alpha 90
_cell_angle_beta 90.229(5)
_cell_angle_gamma 90
_cell_formula_units_Z 2
_cell_length_a 3.6831(3)
_cell_length_b 16.4717(14)
_cell_length_c 6.0485(4)
_cell_measurement_reflns_used 20143
_cell_measurement_temperature 120(2)
_cell_measurement_theta_max 27.48
_cell_measurement_theta_min 2.91
_cell_volume 366.94(5)
_computing_cell_refinement 'DENZO and COLLECT'
_computing_data_collection
;
DENZO (Otwinowski & Minor, 1997) and COLLECT (Hooft, 1998)
;
_computing_data_reduction 'DENZO and COLLECT'
_computing_molecular_graphics 'PLATON (Spek, 2002)'
_computing_publication_material 'WinGX publication routines (Farrugia, 1999)'
_computing_structure_refinement 'SHELXL97 (Sheldrick, 1997)'
_computing_structure_solution 'SIR97 (Altomare et al., 1999)'
_diffrn_measured_fraction_theta_full 0.975
_diffrn_measured_fraction_theta_max 0.975
_diffrn_measurement_device_type 'Nonius KappaCCD area-detector'
_diffrn_measurement_method '\f and \w'
_diffrn_radiation_type MoK\a
_diffrn_radiation_wavelength 0.71073
_diffrn_reflns_av_R_equivalents 0.0798
_diffrn_reflns_limit_h_max 4
_diffrn_reflns_limit_h_min -4
_diffrn_reflns_limit_k_max 21
_diffrn_reflns_limit_k_min -21
_diffrn_reflns_limit_l_max 7
_diffrn_reflns_limit_l_min -7
_diffrn_reflns_number 5614
_diffrn_reflns_theta_full 27.64
_diffrn_reflns_theta_max 27.64
_diffrn_reflns_theta_min 3.37
_diffrn_standards_number 0
_exptl_absorpt_coefficient_mu 0.141
_exptl_absorpt_correction_T_max 0.997
_exptl_absorpt_correction_T_min 0.987
_exptl_absorpt_correction_type multi-scan
_exptl_absorpt_process_details '(SORTAV; Blessing, 1995, 1997)'
_exptl_crystal_colour colourless
_exptl_crystal_density_diffrn 1.648
_exptl_crystal_density_method 'not measured'
_exptl_crystal_description prism
_exptl_crystal_F_000 188
_exptl_crystal_size_max 0.15
_exptl_crystal_size_mid 0.08
_exptl_crystal_size_min 0.02
_refine_diff_density_max 0.314
_refine_diff_density_min -0.359
_refine_ls_extinction_method none
_refine_ls_goodness_of_fit_ref 1.003
_refine_ls_hydrogen_treatment constr
_refine_ls_matrix_type full
_refine_ls_number_parameters 70
_refine_ls_number_reflns 859
_refine_ls_number_restraints 0
_refine_ls_restrained_S_all 1.003
_refine_ls_R_factor_gt 0.0842
_refine_ls_shift/su_max 0.0
_refine_ls_structure_factor_coef Fsqd
_refine_ls_weighting_details 'calc w = 1/[\s^2^(Fo^2^)+(0.098P)^2^+0.6881P] where P = (Fo^2^+2Fc^2^)/3'
_refine_ls_weighting_scheme calc
_refine_ls_wR_factor_ref 0.2145
_reflns_number_gt 598
_reflns_number_total 859
_reflns_threshold_expression I>2\s(I)
_cod_data_source_file cf6269.cif
_cod_data_source_block 1
_cod_depositor_comments
;
The following automatic conversions were performed:
'_geom_bond_publ_flag' value 'Y' changed to 'y' according to
'/home/saulius/struct/CIF-dictionaries/cif_core.dic' dictionary named
'cif_core.dic' version 2.4.1 from 2010-06-29 (4
times).

'_geom_bond_publ_flag' value 'N' changed to 'n' according to
'/home/saulius/struct/CIF-dictionaries/cif_core.dic' dictionary named
'cif_core.dic' version 2.4.1 from 2010-06-29 (10 times).

Automatic conversion script
Id: cif_fix_enum 1527 2010-12-29 10:47:43Z saulius 

The following automatic conversions were performed:

'_geom_bond_publ_flag' value 'Y' changed to 'y' according to
/home/saulius/struct/CIF-dictionaries/cif_core.dic dictionary named
'cif_core.dic' version 2.4.1 from 2010-06-29 (4
times).

'_geom_bond_publ_flag' value 'N' changed to 'n' according to
/home/saulius/struct/CIF-dictionaries/cif_core.dic dictionary named
'cif_core.dic' version 2.4.1 from 2010-06-29 (10
times).

'_geom_angle_publ_flag' value 'N' changed to 'n' according
to /home/saulius/struct/CIF-dictionaries/cif_core.dic dictionary
named 'cif_core.dic' version 2.4.1 from 2010-06-29 (16
times).

'_geom_angle_publ_flag' value 'Y' changed to 'y' according
to /home/saulius/struct/CIF-dictionaries/cif_core.dic dictionary
named 'cif_core.dic' version 2.4.1 from 2010-06-29 (3
times).

'_geom_torsion_publ_flag' value 'N' changed to 'n' according
to /home/saulius/struct/CIF-dictionaries/cif_core.dic dictionary
named 'cif_core.dic' version 2.4.1 from 2010-06-29 (10
times).

'_geom_torsion_publ_flag' value 'Y' changed to 'y' according
to /home/saulius/struct/CIF-dictionaries/cif_core.dic dictionary
named 'cif_core.dic' version 2.4.1 from 2010-06-29 (2 times).

Automatic conversion script
Id: cif_fix_values 1715 2011-07-08 13:25:40Z adriana 
;
_cod_original_sg_symbol_H-M 'P 21/m'
_cod_database_code 2202429
_cod_database_fobs_code 2202429

loop_
_symmetry_equiv_pos_as_xyz
'x, y, z'
'-x, y+1/2, -z'
'-x, -y, -z'
'x, -y-1/2, z'

loop_
_atom_site_label
_atom_site_fract_x
_atom_site_fract_y
_atom_site_fract_z
_atom_site_U_iso_or_equiv
_atom_site_adp_type
_atom_site_calc_flag
_atom_site_refinement_flags
_atom_site_occupancy
_atom_site_disorder_assembly
_atom_site_disorder_group
_atom_site_type_symbol
O1 0.5697(7) 0.10634(14) -0.0328(4) 0.0405(8) Uani d . 1 C . O
H1 0.5922 0.0603 -0.0906 0.049 Uiso calc R 1 . . H
O2 0.3059(7) 0.03305(14) 0.2336(4) 0.0399(7) Uani d . 1 C . O
C2 0.3924(13) 0.25 0.1644(7) 0.0283(10) Uani d S 1 . . C
H2 0.504 0.25 0.0231 0.034 Uiso calc SR 1 A 1 H
C4 0.1521(9) 0.1769(2) 0.4763(5) 0.0284(8) Uani d . 1 . . C
H4 0.0953 0.1271 0.5471 0.034 Uiso calc PR 0.5 B 1 H
C6 0.3967(9) 0.09968(19) 0.1524(5) 0.0298(8) Uani d . 1 . . C
C3 0.3136(9) 0.17694(19) 0.2642(5) 0.0275(8) Uani d . 1 C 1 C
C5 0.0773(12) 0.25 0.5798(7) 0.0290(10) Uani d S 1 . 1 C
H5 -0.0263 0.25 0.7234 0.035 Uiso calc SR 1 . 1 H
O3 0.0566(13) 0.1079(3) 0.5782(7) 0.0358(12) Uani d P 0.5 C 2 O
H3 0.1566 0.0683 0.5154 0.043 Uiso calc PR 0.5 C 2 H

loop_
_atom_site_aniso_label
_atom_site_aniso_U_11
_atom_site_aniso_U_22
_atom_site_aniso_U_33
_atom_site_aniso_U_12
_atom_site_aniso_U_13
_atom_site_aniso_U_23
O1 0.0588(17) 0.0296(13) 0.0331(13) 0.0031(12) 0.0214(12) -0.0038(10)
O2 0.0552(16) 0.0277(13) 0.0370(13) -0.0009(11) 0.0182(11) -0.0013(10)
C2 0.032(2) 0.031(2) 0.022(2) 0 0.0110(18) 0
C4 0.0306(17) 0.0292(16) 0.0256(16) -0.0010(13) 0.0073(13) 0.0030(12)
C6 0.0337(18) 0.0275(17) 0.0282(15) 0.0009(14) 0.0107(13) -0.0011(13)
C3 0.0285(17) 0.0295(17) 0.0244(16) 0.0015(13) 0.0064(13) 0.0002(12)
C5 0.031(2) 0.033(2) 0.023(2) 0 0.0088(18) 0
O3 0.047(3) 0.029(2) 0.031(2) -0.004(2) 0.016(2) -0.001(2)

loop_
_atom_type_symbol
_atom_type_description
_atom_type_scat_dispersion_real
_atom_type_scat_dispersion_imag
_atom_type_scat_source
C C 0.0033 0.0016 'International Tables Vol C Tables 4.2.6.8 and 6.1.1.4'
H H 0 0 'International Tables Vol C Tables 4.2.6.8 and 6.1.1.4'
O O 0.0106 0.006 'International Tables Vol C Tables 4.2.6.8 and 6.1.1.4'

loop_
_geom_angle_atom_site_label_1
_geom_angle_atom_site_label_2
_geom_angle_atom_site_label_3
_geom_angle_site_symmetry_1
_geom_angle_site_symmetry_3
_geom_angle
_geom_angle_publ_flag
C6 O1 H1 . . 109.5 n
C3 C2 C3 4_565 . 121.7(4) n
C3 C2 H2 4_565 . 119.1 n
C3 C2 H2 . . 119.1 n
O3 C4 C5 . . 118.4(3) n
O3 C4 C3 . . 121.9(3) n
C5 C4 C3 . . 119.6(3) n
C5 C4 H4 . . 120.2 n
C3 C4 H4 . . 120.2 n
O2 C6 O1 . . 123.2(3) y
O2 C6 C3 . . 121.5(3) y
O1 C6 C3 . . 115.3(3) y
C2 C3 C4 . . 119.1(3) n
C2 C3 C6 . . 120.6(3) n
C4 C3 C6 . . 120.3(3) n
C4 C5 C4 . 4_565 120.7(4) n
C4 C5 H5 . . 119.6 n
C4 C5 H5 4_565 . 119.6 n
C4 O3 H3 . . 109.5 n

loop_
_geom_bond_atom_site_label_1
_geom_bond_atom_site_label_2
_geom_bond_site_symmetry_2
_geom_bond_distance
_geom_bond_publ_flag
O1 C6 . 1.296(4) y
O1 H1 . 0.84 n
O2 C6 . 1.248(4) y
C2 C3 4_565 1.378(4) n
C2 C3 . 1.378(4) n
C2 H2 . 0.95 n
C4 O3 . 1.341(5) y
C4 C5 . 1.385(4) n
C4 C3 . 1.416(4) n
C4 H4 . 0.95 n
C6 C3 . 1.474(4) y
C5 C4 4_565 1.385(4) n
C5 H5 . 0.95 n
O3 H3 . 0.84 n

loop_
_geom_hbond_atom_site_label_D
_geom_hbond_atom_site_label_H
_geom_hbond_atom_site_label_A
_geom_hbond_site_symmetry_A
_geom_hbond_distance_DH
_geom_hbond_distance_HA
_geom_hbond_distance_DA
_geom_hbond_angle_DHA
_geom_hbond_publ_flag
O1 H1 O2 3_655 0.84 1.80 2.638(3) 172 yes
O3 H3 O2 . 0.84 1.88 2.593(5) 141 yes

loop_
_geom_torsion_atom_site_label_1
_geom_torsion_atom_site_label_2
_geom_torsion_atom_site_label_3
_geom_torsion_atom_site_label_4
_geom_torsion_site_symmetry_1
_geom_torsion_site_symmetry_4
_geom_torsion
_geom_torsion_publ_flag
C3 C2 C3 C4 4_565 . -0.9(7) n
C3 C2 C3 C6 4_565 . 179.2(3) n
O3 C4 C3 C2 . . 177.5(4) n
C5 C4 C3 C2 . . -0.2(6) n
O3 C4 C3 C6 . . -2.7(6) n
C5 C4 C3 C6 . . 179.6(3) n
O2 C6 C3 C2 . . -175.3(4) n
O1 C6 C3 C2 . . 5.0(5) y
O2 C6 C3 C4 . . 4.9(5) y
O1 C6 C3 C4 . . -174.8(3) n
O3 C4 C5 C4 . 4_565 -176.4(3) n
C3 C4 C5 C4 . 4_565 1.3(7) n
